data_8104095
loop_
_publ_author_name
'Weil, M.'

_publ_section_title
;
 The crystal structures of Hg7 Se3 O13 H2 and Hg8 Se4 O17 H2 - two
 mixed-valent mercury oxoselenium coumpound with a multifarious crystal
 chemistry
;
_journal_name_full 'Zeitschrift fuer Kristallographie (149,1979-)'
_journal_page_first 621
_journal_page_last 629
_journal_volume 219
_journal_year 2004
_chemical_formula_sum 'H2 Hg7 O13 Se3'
_chemical_name_systematic 'Hg6 (Hg O2) (Se O3)2 (Se O4) (H2 O)'
_space_group_IT_number 146
_symmetry_space_group_name_Hall 'R 3'
_symmetry_space_group_name_H-M 'R 3 :H'
_cell_angle_alpha 90
_cell_angle_beta 90
_cell_angle_gamma 120
_cell_formula_units_Z 3
_cell_length_a 5.9239
_cell_length_b 5.9239
_cell_length_c 37.096
_cell_volume 1127.387
_citation_journal_id_ASTM ZEKRDZ
_cod_data_source_file Weil_ZEKRDZ_2004_1580.cif
_cod_data_source_block H2Hg7O13Se3
_cod_database_code 8104095

loop_
_symmetry_equiv_pos_as_xyz
x,y,z
-y,x-y,z
-x+y,-x,z
x+2/3,y+1/3,z+1/3
-y+2/3,x-y+1/3,z+1/3
-x+y+2/3,-x+1/3,z+1/3
x+1/3,y+2/3,z+2/3
-y+1/3,x-y+2/3,z+2/3
-x+y+1/3,-x+2/3,z+2/3

loop_
_atom_site_label
_atom_site_type_symbol
_atom_site_fract_x
_atom_site_fract_y
_atom_site_fract_z
_atom_site_occupancy
_atom_site_U_iso_or_equiv
O1 O-2 0.031 0.496 0.15 1 0.0
Hg4 Hg+2 0 0 0.14916 1 0.0
O5 O-2 0 0 0.2036 1 0.0
O3 O-2 0.297 0.148 0.0207 1 0.0
O6 O-2 0.3333 0.6667 0.2095 1 0.0
O7 O-2 0.6667 0.3333 0.0869 1 0.0
Se3 Se+6 0.3333 0.6667 0.16522 1 0.0
Hg5 Hg+2 0.3333 0.6667 0.31489 1 0.0
Se1 Se+4 0 0 -3e-05 1 0.0
O4 O-2 0 0 0.0945 1 0.0
Se2 Se+4 0 0 0.30117 1 0.0
Hg3 Hg+1 0.545 0.101 0.2299 0.066 0.0
Hg2 Hg+1 0.3837 0.1843 0.22504 0.601 0.0
O2 O-2 0.149 0.292 0.2799 1 0.0
Hg1 Hg+1 0.07549 0.39773 0.07446 1 0.0
